data_7219820
loop_
_publ_author_name
'Rodpun, Kiattipoom'
'Blackman, Allan G.'
'Gardiner, Michael G.'
'Tan, Eng Wui'
'Meledandri, Carla J.'
'Lucas, Nigel T.'

_publ_section_title
;
 Alkyl linker effects on the coordination topology of ditopic
 di(2-pyridylmethyl)amine carboxylate ligands with ZnIIand CuII: polymers
 vs. macrocycles
;
_journal_issue 15
_journal_name_full CrystEngComm
_journal_page_first 2974
_journal_paper_doi 10.1039/C5CE00375J
_journal_volume 17
_journal_year 2015
_chemical_formula_moiety 'C16 H18 Cu N3 O2 1+, Cl O4 1-, C H4 O'
_chemical_formula_sum 'C17 H22 Cl Cu N3 O7'
_chemical_formula_weight 479.37
_chemical_name_systematic
; 
 ? 
;
_space_group_IT_number 14
_symmetry_cell_setting monoclinic
_symmetry_space_group_name_Hall '-P 2yn'
_symmetry_space_group_name_H-M 'P 1 21/n 1'
_atom_sites_solution_hydrogens geom
_atom_sites_solution_primary direct
_atom_sites_solution_secondary difmap
_audit_block_code nl_kr10
_audit_creation_method SHELXL-97
_audit_update_record
;
2015-02-22 deposited with the CCDC.
2015-03-09 downloaded from the CCDC.
;
_cell_angle_alpha 90.00
_cell_angle_beta 102.275(4)
_cell_angle_gamma 90.00
_cell_formula_units_Z 4
_cell_length_a 10.3751(3)
_cell_length_b 8.3150(3)
_cell_length_c 23.5131(11)
_cell_measurement_reflns_used 7518
_cell_measurement_temperature 100(1)
_cell_measurement_theta_max 28.423
_cell_measurement_theta_min 3.151
_cell_volume 1982.08(13)
_computing_cell_refinement 'CrysAlisPro (Agilent, V 1.171.36.28)'
_computing_data_collection 'CrysAlisPro (Agilent, V 1.171.36.28)'
_computing_data_reduction 'CrysAlisPro (Agilent, V 1.171.36.28)'
_computing_molecular_graphics 'ORTEP-3 (Farrugia, 2008)'
_computing_publication_material 'enCIFer (CCDC, 2014)'
_computing_structure_refinement 'SHELXL-97 (Sheldrick, 1997)'
_computing_structure_solution 'SHELXS-97 (Sheldrick, 1997)'
_diffrn_ambient_temperature 100(1)
_diffrn_crystal_treatment
; 
Crystal was attached with Paratone N oil to a 0.3 mm CryoLoop supported 
in a copper mounting pin, then quenched in a cold nitrogen gas from a gas
stream from an Oxford Cryosystems Cryostream.
;
_diffrn_detector_area_resol_mean 5.1725
_diffrn_measured_fraction_theta_full 0.997
_diffrn_measured_fraction_theta_max 0.875
_diffrn_measurement_device_type 'SuperNova, Dual, Cu at zero, Atlas'
_diffrn_measurement_method '\w scans'
_diffrn_radiation_monochromator mirror
_diffrn_radiation_source 'SuperNova (Mo) X-ray Source'
_diffrn_radiation_type 'Mo K\a'
_diffrn_radiation_wavelength 0.71073
_diffrn_reflns_av_R_equivalents 0.0452
_diffrn_reflns_av_sigmaI/netI 0.0405
_diffrn_reflns_limit_h_max 13
_diffrn_reflns_limit_h_min -12
_diffrn_reflns_limit_k_max 10
_diffrn_reflns_limit_k_min -10
_diffrn_reflns_limit_l_max 28
_diffrn_reflns_limit_l_min -30
_diffrn_reflns_number 19827
_diffrn_reflns_theta_full 25.00
_diffrn_reflns_theta_max 28.71
_diffrn_reflns_theta_min 3.17
_diffrn_standards_interval_count 0
_diffrn_standards_interval_time 0
_diffrn_standards_number 0
_exptl_absorpt_coefficient_mu 1.282
_exptl_absorpt_correction_T_max 0.9626
_exptl_absorpt_correction_T_min 0.6023
_exptl_absorpt_correction_type multi-scan
_exptl_absorpt_process_details
;
CrysAlisPro, Agilent Technologies, Version 1.171.36.28.
Empirical absorption correction using spherical harmonics, 
implemented in SCALE3 ABSPACK scaling algorithm.
;
_exptl_crystal_colour blue
_exptl_crystal_density_diffrn 1.606
_exptl_crystal_density_method 'not measured'
_exptl_crystal_description needle
_exptl_crystal_F_000 988
_exptl_crystal_preparation
;
Crystals were grown by slow diffusion of a methanolic solution of the 
carboxylic acid ligand into an aqueous Cu(II) perchlorate solution 
at room temperature.
;
_exptl_crystal_recrystallization_method 'Re-crystallisation from solvent: Methanol/water'
_exptl_crystal_size_max 0.44
_exptl_crystal_size_mid 0.09
_exptl_crystal_size_min 0.03
_refine_diff_density_max 1.256
_refine_diff_density_min -1.214
_refine_diff_density_rms 0.110
_refine_ls_extinction_method none
_refine_ls_goodness_of_fit_ref 1.072
_refine_ls_hydrogen_treatment constr
_refine_ls_matrix_type full
_refine_ls_number_parameters 270
_refine_ls_number_reflns 4477
_refine_ls_number_restraints 161
_refine_ls_restrained_S_all 1.083
_refine_ls_R_factor_all 0.0685
_refine_ls_R_factor_gt 0.0562
_refine_ls_shift/su_max 0.000
_refine_ls_shift/su_mean 0.000
_refine_ls_structure_factor_coef Fsqd
_refine_ls_weighting_details 'calc w=1/[\s^2^(Fo^2^)+(0.0616P)^2^+7.5544P] where P=(Fo^2^+2Fc^2^)/3'
_refine_ls_weighting_scheme calc
_refine_ls_wR_factor_gt 0.1456
_refine_ls_wR_factor_ref 0.1534
_reflns_number_gt 3726
_reflns_number_total 4477
_reflns_threshold_expression >2sigma(I)
_cod_data_source_file c5ce00375j2.cif
_cod_data_source_block 4_Cu-C3
_cod_depositor_comments 'Adding full bibliography for 7219817--7219825.cif.'
_cod_original_sg_symbol_H-M P21/n
_cod_database_code 7219820

loop_
_symmetry_equiv_pos_as_xyz
'x, y, z'
'-x+1/2, y+1/2, -z+1/2'
'-x, -y, -z'
'x-1/2, -y-1/2, z-1/2'

loop_
_atom_site_label
_atom_site_type_symbol
_atom_site_fract_x
_atom_site_fract_y
_atom_site_fract_z
_atom_site_U_iso_or_equiv
_atom_site_adp_type
_atom_site_occupancy
_atom_site_symmetry_multiplicity
_atom_site_calc_flag
_atom_site_refinement_flags
_atom_site_disorder_assembly
_atom_site_disorder_group
Cu1 Cu 0.67590(4) 0.09453(6) 0.24726(2) 0.01763(15) Uani 1 1 d . . .
Cl1 Cl 0.3123(2) 0.7093(2) 0.08885(9) 0.0294(4) Uani 0.77 1 d PDU A 1
O1 O 0.6332(2) -0.4283(3) 0.25115(12) 0.0201(6) Uani 1 1 d . . .
O2 O 0.6620(2) -0.1656(3) 0.25628(12) 0.0218(6) Uani 1 1 d . . .
O11 O 0.2598(8) 0.6272(9) 0.1322(3) 0.0571(7) Uani 0.77 1 d PDU A 1
O12 O 0.3397(6) 0.5926(7) 0.0469(2) 0.0571(7) Uani 0.77 1 d PDU A 1
O13 O 0.2216(5) 0.8240(7) 0.0597(2) 0.0571(7) Uani 0.77 1 d PDU A 1
O14 O 0.4336(5) 0.7849(7) 0.1139(2) 0.0571(7) Uani 0.77 1 d PDU A 1
O91 O 0.1603(9) 0.1505(13) 0.0996(5) 0.068(2) Uani 0.55 1 d PDU B 1
H91 H 0.1904 0.0862 0.0781 0.081 Uiso 0.55 1 calc PR B 1
O92 O 0.1374(12) 0.0776(16) 0.1192(5) 0.068(2) Uani 0.45 1 d PDU C 2
H92 H 0.1725 0.0005 0.1051 0.081 Uiso 0.45 1 calc PR C 2
N2 N 0.6266(3) 0.1127(4) 0.16121(15) 0.0228(7) Uani 1 1 d . . .
N1 N 0.6919(3) 0.1341(4) 0.33137(15) 0.0219(7) Uani 1 1 d . . .
N3 N 0.4840(3) 0.1602(4) 0.24168(14) 0.0202(7) Uani 1 1 d . . .
C21 C 0.4521(4) 0.2647(5) 0.18899(18) 0.0257(9) Uani 1 1 d . . .
H21A H 0.4849 0.3751 0.1990 0.031 Uiso 1 1 calc R . .
H21B H 0.3553 0.2700 0.1747 0.031 Uiso 1 1 calc R . .
C22 C 0.5155(4) 0.1973(5) 0.14218(18) 0.0244(8) Uani 1 1 d . . .
C23 C 0.4688(4) 0.2277(6) 0.08295(19) 0.0310(10) Uani 1 1 d . . .
H23 H 0.3892 0.2859 0.0700 0.037 Uiso 1 1 calc R . .
C24 C 0.5390(5) 0.1727(6) 0.0438(2) 0.0355(10) Uani 1 1 d . . .
H24 H 0.5098 0.1946 0.0034 0.043 Uiso 1 1 calc R . .
C25 C 0.6539(4) 0.0842(6) 0.0637(2) 0.0323(10) Uani 1 1 d . . .
H25 H 0.7038 0.0444 0.0372 0.039 Uiso 1 1 calc R . .
C26 C 0.6932(4) 0.0559(5) 0.12221(19) 0.0271(9) Uani 1 1 d . . .
H26 H 0.7705 -0.0062 0.1358 0.032 Uiso 1 1 calc R . .
C11 C 0.4756(4) 0.2496(5) 0.29569(18) 0.0235(8) Uani 1 1 d . . .
H11A H 0.3886 0.2300 0.3053 0.028 Uiso 1 1 calc R . .
H11B H 0.4839 0.3664 0.2892 0.028 Uiso 1 1 calc R . .
C12 C 0.5840(4) 0.1962(5) 0.34599(18) 0.0239(8) Uani 1 1 d . . .
C13 C 0.5745(4) 0.2105(6) 0.4038(2) 0.0355(11) Uani 1 1 d . . .
H13 H 0.4977 0.2546 0.4137 0.043 Uiso 1 1 calc R . .
C14 C 0.6795(5) 0.1590(7) 0.4467(2) 0.0415(12) Uani 1 1 d . . .
H14 H 0.6746 0.1667 0.4865 0.050 Uiso 1 1 calc R . .
C15 C 0.7907(5) 0.0967(7) 0.4319(2) 0.0366(11) Uani 1 1 d . . .
H15 H 0.8634 0.0616 0.4610 0.044 Uiso 1 1 calc R . .
C16 C 0.7938(4) 0.0866(5) 0.37314(18) 0.0254(8) Uani 1 1 d . . .
H16 H 0.8704 0.0448 0.3623 0.031 Uiso 1 1 calc R . .
C31 C 0.3935(4) 0.0177(5) 0.2316(2) 0.0256(9) Uani 1 1 d . . .
H31A H 0.4063 -0.0386 0.1961 0.031 Uiso 1 1 calc R . .
H31B H 0.3014 0.0568 0.2240 0.031 Uiso 1 1 calc R . .
C32 C 0.4124(4) -0.1034(5) 0.2813(2) 0.0275(9) Uani 1 1 d . . .
H32A H 0.3294 -0.1102 0.2956 0.033 Uiso 1 1 calc R . .
H32B H 0.4819 -0.0629 0.3137 0.033 Uiso 1 1 calc R . .
C33 C 0.4502(4) -0.2719(5) 0.26522(19) 0.0252(9) Uani 1 1 d . . .
H33A H 0.4387 -0.3472 0.2964 0.030 Uiso 1 1 calc R . .
H33B H 0.3888 -0.3054 0.2289 0.030 Uiso 1 1 calc R . .
C34 C 0.5903(3) -0.2862(5) 0.25645(16) 0.0194(8) Uani 1 1 d . . .
C91 C 0.026(2) 0.194(3) 0.0719(12) 0.068(3) Uani 0.55 1 d PDU B 1
H91A H -0.0336 0.1636 0.0972 0.102 Uiso 0.55 1 calc PR B 1
H91B H 0.0006 0.1379 0.0346 0.102 Uiso 0.55 1 calc PR B 1
H91C H 0.0211 0.3106 0.0653 0.102 Uiso 0.55 1 calc PR B 1
C92 C 0.037(3) 0.152(3) 0.0734(14) 0.068(3) Uani 0.45 1 d PDU C 2
H92A H 0.0388 0.2689 0.0786 0.102 Uiso 0.45 1 calc PR C 2
H92B H -0.0505 0.1109 0.0758 0.102 Uiso 0.45 1 calc PR C 2
H92C H 0.0548 0.1256 0.0352 0.102 Uiso 0.45 1 calc PR C 2
O13' O 0.1919(14) 0.675(2) 0.0296(6) 0.0571(7) Uani 0.23 1 d PDU D 2
O12' O 0.4042(14) 0.590(2) 0.0682(8) 0.0571(7) Uani 0.23 1 d PDU D 2
O11' O 0.254(2) 0.603(3) 0.1287(8) 0.0571(7) Uani 0.23 1 d PDU D 2
O14' O 0.3302(16) 0.8383(17) 0.0926(7) 0.0571(7) Uani 0.23 1 d PDU D 2
Cl1' Cl 0.2888(8) 0.6704(11) 0.0804(4) 0.0294(4) Uani 0.23 1 d PDU D 2

loop_
_atom_site_aniso_label
_atom_site_aniso_U_11
_atom_site_aniso_U_22
_atom_site_aniso_U_33
_atom_site_aniso_U_23
_atom_site_aniso_U_13
_atom_site_aniso_U_12
Cu1 0.0114(2) 0.0236(3) 0.0182(3) -0.00093(18) 0.00384(16) 0.00037(16)
Cl1 0.0329(10) 0.0329(13) 0.0236(9) -0.0049(7) 0.0083(7) -0.0021(7)
O1 0.0129(12) 0.0243(14) 0.0232(14) -0.0020(11) 0.0039(10) 0.0000(10)
O2 0.0156(12) 0.0216(14) 0.0286(15) -0.0009(11) 0.0061(11) -0.0025(10)
O11 0.0547(13) 0.0689(15) 0.0505(14) 0.0038(12) 0.0173(11) 0.0005(12)
O12 0.0547(13) 0.0689(15) 0.0505(14) 0.0038(12) 0.0173(11) 0.0005(12)
O13 0.0547(13) 0.0689(15) 0.0505(14) 0.0038(12) 0.0173(11) 0.0005(12)
O14 0.0547(13) 0.0689(15) 0.0505(14) 0.0038(12) 0.0173(11) 0.0005(12)
O91 0.057(3) 0.072(5) 0.068(4) -0.019(3) 0.002(3) 0.002(3)
O92 0.057(3) 0.072(5) 0.068(4) -0.019(3) 0.002(3) 0.002(3)
N2 0.0182(15) 0.0264(18) 0.0232(17) 0.0011(14) 0.0034(13) -0.0001(13)
N1 0.0169(15) 0.0270(17) 0.0226(17) -0.0044(14) 0.0061(13) -0.0047(13)
N3 0.0142(14) 0.0235(17) 0.0233(17) -0.0016(14) 0.0050(12) -0.0004(12)
C21 0.0184(18) 0.028(2) 0.028(2) 0.0009(17) -0.0007(15) 0.0056(15)
C22 0.0176(18) 0.027(2) 0.027(2) 0.0009(17) 0.0007(15) -0.0002(15)
C23 0.027(2) 0.036(2) 0.026(2) 0.0041(19) -0.0036(17) 0.0017(18)
C24 0.034(2) 0.046(3) 0.023(2) 0.007(2) -0.0009(18) -0.002(2)
C25 0.031(2) 0.043(3) 0.024(2) 0.0023(19) 0.0083(17) 0.0009(19)
C26 0.023(2) 0.033(2) 0.025(2) 0.0008(18) 0.0062(16) 0.0019(16)
C11 0.0185(18) 0.028(2) 0.026(2) -0.0035(17) 0.0084(15) 0.0006(15)
C12 0.0167(17) 0.029(2) 0.026(2) -0.0050(17) 0.0064(15) -0.0037(15)
C13 0.027(2) 0.052(3) 0.030(2) -0.012(2) 0.0130(18) -0.002(2)
C14 0.030(2) 0.072(4) 0.023(2) -0.010(2) 0.0065(18) -0.008(2)
C15 0.029(2) 0.058(3) 0.021(2) -0.006(2) 0.0018(17) -0.004(2)
C16 0.0182(18) 0.033(2) 0.024(2) -0.0017(17) 0.0029(15) -0.0020(16)
C31 0.0122(17) 0.024(2) 0.040(2) -0.0074(18) 0.0054(16) -0.0033(14)
C32 0.0182(19) 0.033(2) 0.034(2) -0.0046(19) 0.0121(16) -0.0016(16)
C33 0.0165(18) 0.027(2) 0.033(2) -0.0027(17) 0.0095(16) -0.0016(15)
C34 0.0164(17) 0.026(2) 0.0162(18) -0.0035(15) 0.0046(14) -0.0035(14)
C91 0.061(4) 0.076(7) 0.070(4) 0.004(5) 0.022(3) 0.001(4)
C92 0.061(4) 0.076(7) 0.070(4) 0.004(5) 0.022(3) 0.001(4)
O13' 0.0547(13) 0.0689(15) 0.0505(14) 0.0038(12) 0.0173(11) 0.0005(12)
O12' 0.0547(13) 0.0689(15) 0.0505(14) 0.0038(12) 0.0173(11) 0.0005(12)
O11' 0.0547(13) 0.0689(15) 0.0505(14) 0.0038(12) 0.0173(11) 0.0005(12)
O14' 0.0547(13) 0.0689(15) 0.0505(14) 0.0038(12) 0.0173(11) 0.0005(12)
Cl1' 0.0329(10) 0.0329(13) 0.0236(9) -0.0049(7) 0.0083(7) -0.0021(7)

loop_
_atom_type_symbol
_atom_type_description
_atom_type_scat_dispersion_real
_atom_type_scat_dispersion_imag
_atom_type_scat_source
C C 0.0033 0.0016 'International Tables Vol C Tables 4.2.6.8 and 6.1.1.4'
H H 0.0000 0.0000 'International Tables Vol C Tables 4.2.6.8 and 6.1.1.4'
N N 0.0061 0.0033 'International Tables Vol C Tables 4.2.6.8 and 6.1.1.4'
O O 0.0106 0.0060 'International Tables Vol C Tables 4.2.6.8 and 6.1.1.4'
Cl Cl 0.1484 0.1585 'International Tables Vol C Tables 4.2.6.8 and 6.1.1.4'
Cu Cu 0.3201 1.2651 'International Tables Vol C Tables 4.2.6.8 and 6.1.1.4'

loop_
_geom_angle_atom_site_label_1
_geom_angle_atom_site_label_2
_geom_angle_atom_site_label_3
_geom_angle
_geom_angle_site_symmetry_1
_geom_angle_site_symmetry_3
N1 Cu1 O1 97.25(12) . 2_655
N1 Cu1 N2 162.94(14) . .
O1 Cu1 N2 93.79(12) 2_655 .
N1 Cu1 N3 83.86(13) . .
O1 Cu1 N3 169.62(12) 2_655 .
N2 Cu1 N3 82.98(13) . .
N1 Cu1 O2 93.51(13) . .
O1 Cu1 O2 89.42(10) 2_655 .
N2 Cu1 O2 99.58(13) . .
N3 Cu1 O2 100.83(12) . .
O13 Cl1 O14 110.1(3) . .
O13 Cl1 O11 110.8(4) . .
O14 Cl1 O11 110.8(4) . .
O13 Cl1 O12 109.1(3) . .
O14 Cl1 O12 107.0(3) . .
O11 Cl1 O12 109.0(4) . .
C34 O1 Cu1 106.1(2) . 2_645
C34 O2 Cu1 148.0(2) . .
C92 O92 H92 109.5 . .
C22 N2 C26 119.0(4) . .
C22 N2 Cu1 113.3(3) . .
C26 N2 Cu1 127.6(3) . .
C16 N1 C12 119.8(4) . .
C16 N1 Cu1 124.7(3) . .
C12 N1 Cu1 115.0(3) . .
C11 N3 C21 112.0(3) . .
C11 N3 C31 112.5(3) . .
C21 N3 C31 107.9(3) . .
C11 N3 Cu1 108.1(2) . .
C21 N3 Cu1 104.5(2) . .
C31 N3 Cu1 111.6(2) . .
N3 C21 C22 109.6(3) . .
N3 C21 H21A 109.7 . .
C22 C21 H21A 109.7 . .
N3 C21 H21B 109.7 . .
C22 C21 H21B 109.7 . .
H21A C21 H21B 108.2 . .
N2 C22 C23 121.2(4) . .
N2 C22 C21 115.4(4) . .
C23 C22 C21 123.3(4) . .
C24 C23 C22 119.3(4) . .
C24 C23 H23 120.4 . .
C22 C23 H23 120.4 . .
C23 C24 C25 119.3(4) . .
C23 C24 H24 120.4 . .
C25 C24 H24 120.4 . .
C26 C25 C24 118.7(4) . .
C26 C25 H25 120.7 . .
C24 C25 H25 120.7 . .
N2 C26 C25 122.5(4) . .
N2 C26 H26 118.7 . .
C25 C26 H26 118.7 . .
N3 C11 C12 110.6(3) . .
N3 C11 H11A 109.5 . .
C12 C11 H11A 109.5 . .
N3 C11 H11B 109.5 . .
C12 C11 H11B 109.5 . .
H11A C11 H11B 108.1 . .
N1 C12 C13 121.3(4) . .
N1 C12 C11 115.7(4) . .
C13 C12 C11 123.0(4) . .
C14 C13 C12 118.6(4) . .
C14 C13 H13 120.7 . .
C12 C13 H13 120.7 . .
C15 C14 C13 120.2(4) . .
C15 C14 H14 119.9 . .
C13 C14 H14 119.9 . .
C14 C15 C16 118.2(4) . .
C14 C15 H15 120.9 . .
C16 C15 H15 120.9 . .
N1 C16 C15 121.9(4) . .
N1 C16 H16 119.1 . .
C15 C16 H16 119.1 . .
N3 C31 C32 115.2(3) . .
N3 C31 H31A 108.5 . .
C32 C31 H31A 108.5 . .
N3 C31 H31B 108.5 . .
C32 C31 H31B 108.5 . .
H31A C31 H31B 107.5 . .
C31 C32 C33 114.5(4) . .
C31 C32 H32A 108.6 . .
C33 C32 H32A 108.6 . .
C31 C32 H32B 108.6 . .
C33 C32 H32B 108.6 . .
H32A C32 H32B 107.6 . .
C34 C33 C32 114.3(3) . .
C34 C33 H33A 108.7 . .
C32 C33 H33A 108.7 . .
C34 C33 H33B 108.7 . .
C32 C33 H33B 108.7 . .
H33A C33 H33B 107.6 . .
O2 C34 O1 121.4(3) . .
O2 C34 C33 121.8(3) . .
O1 C34 C33 116.8(3) . .
O92 C92 H92A 109.5 . .
O92 C92 H92B 109.5 . .
H92A C92 H92B 109.5 . .
O92 C92 H92C 109.5 . .
H92A C92 H92C 109.5 . .
H92B C92 H92C 109.5 . .
O11' Cl1' O13' 116.9(10) . .
O11' Cl1' O12' 110.1(10) . .
O13' Cl1' O12' 108.7(9) . .
O11' Cl1' O14' 110.0(10) . .
O13' Cl1' O14' 105.7(9) . .
O12' Cl1' O14' 104.8(8) . .

loop_
_geom_bond_atom_site_label_1
_geom_bond_atom_site_label_2
_geom_bond_distance
_geom_bond_site_symmetry_2
Cu1 N1 1.977(3) .
Cu1 O1 1.982(3) 2_655
Cu1 N2 1.985(3) .
Cu1 N3 2.042(3) .
Cu1 O2 2.181(3) .
Cl1 O13 1.411(6) .
Cl1 O14 1.419(5) .
Cl1 O11 1.427(6) .
Cl1 O12 1.455(5) .
O1 C34 1.278(5) .
O1 Cu1 1.982(3) 2_645
O2 C34 1.249(5) .
O91 C91 1.451(15) .
O91 H91 0.8400 .
O92 C92 1.467(16) .
O92 H92 0.8400 .
N2 C22 1.343(5) .
N2 C26 1.346(5) .
N1 C16 1.341(5) .
N1 C12 1.343(5) .
N3 C11 1.489(5) .
N3 C21 1.492(5) .
N3 C31 1.499(5) .
C21 C22 1.506(6) .
C21 H21A 0.9900 .
C21 H21B 0.9900 .
C22 C23 1.397(6) .
C23 C24 1.369(7) .
C23 H23 0.9500 .
C24 C25 1.393(7) .
C24 H24 0.9500 .
C25 C26 1.369(6) .
C25 H25 0.9500 .
C26 H26 0.9500 .
C11 C12 1.514(6) .
C11 H11A 0.9900 .
C11 H11B 0.9900 .
C12 C13 1.389(6) .
C13 C14 1.386(7) .
C13 H13 0.9500 .
C14 C15 1.376(7) .
C14 H14 0.9500 .
C15 C16 1.391(6) .
C15 H15 0.9500 .
C16 H16 0.9500 .
C31 C32 1.524(6) .
C31 H31A 0.9900 .
C31 H31B 0.9900 .
C32 C33 1.524(6) .
C32 H32A 0.9900 .
C32 H32B 0.9900 .
C33 C34 1.515(5) .
C33 H33A 0.9900 .
C33 H33B 0.9900 .
C91 H91A 0.9800 .
C91 H91B 0.9800 .
C91 H91C 0.9800 .
C92 H92A 0.9800 .
C92 H92B 0.9800 .
C92 H92C 0.9800 .
O13' Cl1' 1.388(12) .
O12' Cl1' 1.450(13) .
O11' Cl1' 1.380(13) .
O14' Cl1' 1.472(12) .

loop_
_geom_torsion_atom_site_label_1
_geom_torsion_atom_site_label_2
_geom_torsion_atom_site_label_3
_geom_torsion_atom_site_label_4
_geom_torsion
_geom_torsion_site_symmetry_1
N1 Cu1 O2 C34 90.2(5) .
O1 Cu1 O2 C34 -172.6(5) 2_655
N2 Cu1 O2 C34 -78.8(5) .
N3 Cu1 O2 C34 5.8(5) .
N1 Cu1 N2 C22 -22.3(6) .
O1 Cu1 N2 C22 -152.6(3) 2_655
N3 Cu1 N2 C22 17.5(3) .
O2 Cu1 N2 C22 117.4(3) .
N1 Cu1 N2 C26 155.3(4) .
O1 Cu1 N2 C26 25.0(4) 2_655
N3 Cu1 N2 C26 -165.0(4) .
O2 Cu1 N2 C26 -65.1(4) .
O1 Cu1 N1 C16 -24.4(3) 2_655
N2 Cu1 N1 C16 -154.3(4) .
N3 Cu1 N1 C16 166.0(3) .
O2 Cu1 N1 C16 65.5(3) .
O1 Cu1 N1 C12 163.8(3) 2_655
N2 Cu1 N1 C12 33.9(6) .
N3 Cu1 N1 C12 -5.8(3) .
O2 Cu1 N1 C12 -106.3(3) .
N1 Cu1 N3 C11 18.7(3) .
O1 Cu1 N3 C11 -78.0(7) 2_655
N2 Cu1 N3 C11 -150.4(3) .
O2 Cu1 N3 C11 111.1(2) .
N1 Cu1 N3 C21 138.2(3) .
O1 Cu1 N3 C21 41.5(8) 2_655
N2 Cu1 N3 C21 -31.0(2) .
O2 Cu1 N3 C21 -129.4(2) .
N1 Cu1 N3 C31 -105.5(3) .
O1 Cu1 N3 C31 157.8(6) 2_655
N2 Cu1 N3 C31 85.4(3) .
O2 Cu1 N3 C31 -13.1(3) .
C11 N3 C21 C22 155.8(3) .
C31 N3 C21 C22 -79.9(4) .
Cu1 N3 C21 C22 39.0(3) .
C26 N2 C22 C23 -0.3(6) .
Cu1 N2 C22 C23 177.4(3) .
C26 N2 C22 C21 -176.4(4) .
Cu1 N2 C22 C21 1.4(4) .
N3 C21 C22 N2 -28.3(5) .
N3 C21 C22 C23 155.7(4) .
N2 C22 C23 C24 -1.2(7) .
C21 C22 C23 C24 174.5(4) .
C22 C23 C24 C25 1.5(7) .
C23 C24 C25 C26 -0.4(7) .
C22 N2 C26 C25 1.6(6) .
Cu1 N2 C26 C25 -175.8(3) .
C24 C25 C26 N2 -1.3(7) .
C21 N3 C11 C12 -142.0(3) .
C31 N3 C11 C12 96.2(4) .
Cu1 N3 C11 C12 -27.4(4) .
C16 N1 C12 C13 -0.9(6) .
Cu1 N1 C12 C13 171.4(3) .
C16 N1 C12 C11 178.7(4) .
Cu1 N1 C12 C11 -9.0(5) .
N3 C11 C12 N1 24.9(5) .
N3 C11 C12 C13 -155.5(4) .
N1 C12 C13 C14 0.0(7) .
C11 C12 C13 C14 -179.6(4) .
C12 C13 C14 C15 0.6(8) .
C13 C14 C15 C16 -0.3(8) .
C12 N1 C16 C15 1.2(6) .
Cu1 N1 C16 C15 -170.3(3) .
C14 C15 C16 N1 -0.6(7) .
C11 N3 C31 C32 -56.1(4) .
C21 N3 C31 C32 179.9(3) .
Cu1 N3 C31 C32 65.6(4) .
N3 C31 C32 C33 -119.4(4) .
C31 C32 C33 C34 72.3(5) .
Cu1 O2 C34 O1 163.5(3) .
Cu1 O2 C34 C33 -18.9(7) .
Cu1 O1 C34 O2 6.2(4) 2_645
Cu1 O1 C34 C33 -171.5(3) 2_645
C32 C33 C34 O2 -7.4(6) .
C32 C33 C34 O1 170.3(4) .
